data_7059689
loop_
_publ_author_name
'Yang, Xiuqin'
'Jin, Jing'
'Guo, Zhuming'
'Xiao, Zhiyin'
'Chen, Naiwen'
'Jiang, Xiujuan'
'He, Yi'
'Liu, Xiaoming'

_publ_section_title
;
 The monoiron anion fac-[Fe(CO)3I3]&#x2212; and its organic aminium salts:
 their preparation, CO-release, and cytotoxicity
;
_journal_issue 25
_journal_name_full 'New Journal of Chemistry'
_journal_page_first 10300
_journal_page_last 10308
_journal_paper_doi 10.1039/D0NJ01182G
_journal_volume 44
_journal_year 2020
_chemical_formula_moiety 'C3 Fe I3 O3, C5 H14 N'
_chemical_formula_sum 'C8 H14 Fe I3 N O3'
_chemical_formula_weight 608.75
_chemical_name_systematic 'salt 4'
_chemical_properties_physical Air-sensitive,Heat-sensitive,Light-sensitive,Photo-sensitive
_space_group_crystal_system triclinic
_space_group_IT_number 2
_space_group_name_Hall '-P 1'
_space_group_name_H-M_alt 'P -1'
_atom_sites_solution_hydrogens geom
_audit_creation_date 2019-10-28
_audit_creation_method
;
Olex2 1.2
(compiled 2018.05.29 svn.r3508 for OlexSys, GUI svn.r5506)
;
_audit_update_record
;
2019-11-02 deposited with the CCDC.	2020-05-20 downloaded from the CCDC.
;
_cell_angle_alpha 100.214(9)
_cell_angle_beta 94.639(16)
_cell_angle_gamma 92.457(16)
_cell_formula_units_Z 2
_cell_length_a 8.092(2)
_cell_length_b 8.2197(8)
_cell_length_c 13.3496(16)
_cell_measurement_reflns_used 1582
_cell_measurement_temperature 298
_cell_measurement_theta_max 24.7780
_cell_measurement_theta_min 3.5000
_cell_volume 869.5(3)
_computing_cell_refinement 'CrysAlisPro 1.171.39.46 (Rigaku OD, 2018)'
_computing_data_collection 'CrysAlisPro 1.171.39.46 (Rigaku OD, 2018)'
_computing_data_reduction 'CrysAlisPro 1.171.39.46 (Rigaku OD, 2018)'
_computing_molecular_graphics 'Olex2 (Dolomanov et al., 2009)'
_computing_publication_material 'Olex2 (Dolomanov et al., 2009)'
_computing_structure_refinement 'ShelXL (Sheldrick, 2015)'
_diffrn_ambient_temperature 298
_diffrn_detector 'CCD plate'
_diffrn_detector_area_resol_mean 16.0802
_diffrn_detector_type Eos
_diffrn_measured_fraction_theta_full 0.984
_diffrn_measured_fraction_theta_max 0.984
_diffrn_measurement_details
;
List of Runs (angles in degrees, time in seconds):

  # Type    Start    End  Width  t~exp~   \w     \q     \k     \f   Frames
#--------------------------------------------------------------------------
  1  \w     -3.00  23.00   1.00    6.00    --  -15.89 -99.00-150.00   26
  2  \w     -9.00  23.00   1.00    6.00    --  -15.89 -99.00  60.00   32
  3  \w     16.00  72.00   1.00    6.00    --   16.05  38.00  30.00   56
  4  \w     35.00  60.00   1.00    6.00    --   16.05 178.00-150.00   25
  5  \w      0.00  84.00   1.00    6.00    --   16.05  38.00  90.00   84
  6  \w     20.00  89.00   1.00    6.00    --   16.05-159.00 -89.00   69
  7  \w    -53.00  25.00   1.00    6.00    --   16.05 -38.00 -90.00   78
;
_diffrn_measurement_device 'four-circle diffractometer'
_diffrn_measurement_device_type 'Xcalibur, Eos, Gemini'
_diffrn_measurement_method '\w scans'
_diffrn_orient_matrix_type 'CrysAlisPro convention (1999,Acta A55,543-557)'
_diffrn_orient_matrix_UB_11 0.0075689000
_diffrn_orient_matrix_UB_12 -0.0779599000
_diffrn_orient_matrix_UB_13 0.0152097000
_diffrn_orient_matrix_UB_21 0.0069549000
_diffrn_orient_matrix_UB_22 -0.0376152000
_diffrn_orient_matrix_UB_23 -0.0514599000
_diffrn_orient_matrix_UB_31 0.0874935000
_diffrn_orient_matrix_UB_32 0.0148929000
_diffrn_orient_matrix_UB_33 0.0076864000
_diffrn_radiation_monochromator graphite
_diffrn_radiation_probe x-ray
_diffrn_radiation_type MoK\a
_diffrn_radiation_wavelength 0.71073
_diffrn_reflns_av_unetI/netI 0.0756
_diffrn_reflns_Laue_measured_fraction_full 0.984
_diffrn_reflns_Laue_measured_fraction_max 0.984
_diffrn_reflns_limit_h_max 9
_diffrn_reflns_limit_h_min -9
_diffrn_reflns_limit_k_max 9
_diffrn_reflns_limit_k_min -9
_diffrn_reflns_limit_l_max 15
_diffrn_reflns_limit_l_min -14
_diffrn_reflns_number 3010
_diffrn_reflns_point_group_measured_fraction_full 0.984
_diffrn_reflns_point_group_measured_fraction_max 0.984
_diffrn_reflns_theta_full 24.997
_diffrn_reflns_theta_max 24.997
_diffrn_reflns_theta_min 2.849
_diffrn_source 'fine-focus sealed X-ray tube'
_diffrn_source_type 'Enhance (Mo) X-ray Source'
_exptl_absorpt_coefficient_mu 6.187
_exptl_absorpt_correction_T_max 1.00000
_exptl_absorpt_correction_T_min 0.33145
_exptl_absorpt_correction_type multi-scan
_exptl_absorpt_process_details
'CrysAlisPro 1.171.39.46 (Rigaku Oxford Diffraction, 2018) Empirical absorption correction using spherical harmonics, implemented in SCALE3 ABSPACK scaling algorithm.'
_exptl_crystal_colour dark-red
_exptl_crystal_colour_primary dark-red
_exptl_crystal_density_diffrn 2.325
_exptl_crystal_description block
_exptl_crystal_F_000 556
_exptl_crystal_recrystallization_method 'Re-crystallisation from solvent: DCM/hexane'
_exptl_crystal_size_max 0.35
_exptl_crystal_size_mid 0.12
_exptl_crystal_size_min 0.08
_refine_diff_density_max 2.715
_refine_diff_density_min -1.404
_refine_diff_density_rms 0.362
_refine_ls_extinction_method none
_refine_ls_goodness_of_fit_ref 1.046
_refine_ls_hydrogen_treatment constr
_refine_ls_matrix_type full
_refine_ls_number_parameters 148
_refine_ls_number_reflns 3010
_refine_ls_number_restraints 32
_refine_ls_restrained_S_all 1.041
_refine_ls_R_factor_all 0.1625
_refine_ls_R_factor_gt 0.1170
_refine_ls_shift/su_max 0.000
_refine_ls_shift/su_mean 0.000
_refine_ls_structure_factor_coef Fsqd
_refine_ls_weighting_details 'w=1/[\s^2^(Fo^2^)+(0.1780P)^2^+7.1201P] where P=(Fo^2^+2Fc^2^)/3'
_refine_ls_weighting_scheme calc
_refine_ls_wR_factor_gt 0.2920
_refine_ls_wR_factor_ref 0.3462
_reflns_Friedel_coverage 0.000
_reflns_number_gt 1765
_reflns_number_total 3010
_reflns_threshold_expression 'I > 2\s(I)'
_cod_data_source_file d0nj01182g2.cif
_cod_data_source_block 180624-yxq-fec5ni_tw
_cod_depositor_comments
;Adding full bibliography for 7059687--7059690.cif.

 Adding full bibliography for 7059687--7059690.cif.
;
_cod_database_code 7059689
_shelx_shelxl_version_number 2018/3
_chemical_oxdiff_formula 'H C N O Fe I'
_shelx_space_group_comment
;
The symmetry employed for this shelxl refinement is uniquely defined
by the following loop, which should always be used as a source of
symmetry information in preference to the above space-group names.
They are only intended as comments.
;
_reflns_odcompleteness_completeness 99.80
_reflns_odcompleteness_iscentric 1
_reflns_odcompleteness_theta 26.32
_olex2_refinement_description
;
1. Twinned data refinement
 Scales: 0.634(9)
 0.366(9)
2. Fixed Uiso
 At 1.2 times of:
  All C(H,H) groups
 At 1.5 times of:
  All C(H,H,H) groups, All N(H,H,H) groups
3. Restrained distances
 C8-C7 = C6-C5
 1.5 with sigma of 0.001
 C4-C5 = C6-C7
 1.5 with sigma of 0.001
 C4-N1
 1.4 with sigma of 0.001
4. Rigid body (RIGU) restrains
 N1, C4, C5, C6, C7, C8
 with sigma for 1-2 distances of 0.004 and sigma for 1-3 distances of 0.004
5.a Secondary CH2 refined with riding coordinates:
 C4(H4A,H4B), C5(H5A,H5B), C6(H6A,H6B), C7(H7A,H7B)
5.b Idealised Me refined as rotating group:
 N1(H1A,H1B,H1C), C8(H8A,H8B,H8C)
;
_olex2_submission_special_instructions 'No special instructions were received'
_oxdiff_exptl_absorpt_empirical_details
;
Empirical correction (ABSPACK) includes:
- Absorption correction using spherical harmonics
- Frame scaling
;
_oxdiff_exptl_absorpt_empirical_full_max 1.803
_oxdiff_exptl_absorpt_empirical_full_min 0.576

loop_
_space_group_symop_operation_xyz
'x, y, z'
'-x, -y, -z'

loop_
_atom_site_label
_atom_site_type_symbol
_atom_site_fract_x
_atom_site_fract_y
_atom_site_fract_z
_atom_site_U_iso_or_equiv
_atom_site_adp_type
_atom_site_occupancy
_atom_site_site_symmetry_order
_atom_site_calc_flag
_atom_site_refinement_flags_posn
_atom_site_refinement_flags_adp
_atom_site_refinement_flags_occupancy
_atom_site_disorder_assembly
_atom_site_disorder_group
I1 I 0.9824(3) 0.2715(3) 0.88642(16) 0.1019(8) Uani 1 1 d . . . . .
I2 I 0.5024(2) 0.2324(3) 0.87001(17) 0.1011(8) Uani 1 1 d . . . . .
I3 I 0.7522(2) -0.1565(2) 0.83378(15) 0.0882(7) Uani 1 1 d . . . . .
Fe1 Fe 0.7394(4) 0.1176(4) 0.7543(3) 0.0717(10) Uani 1 1 d . . . . .
O1 O 0.727(3) 0.415(3) 0.671(2) 0.131(8) Uani 1 1 d . . . . .
O2 O 1.003(3) 0.003(3) 0.629(2) 0.131(9) Uani 1 1 d . . . . .
O3 O 0.468(3) -0.043(3) 0.6101(18) 0.120(8) Uani 1 1 d . . . . .
C1 C 0.729(4) 0.305(3) 0.705(2) 0.084(7) Uani 1 1 d . . . . .
C2 C 0.909(4) 0.044(4) 0.677(2) 0.092(8) Uani 1 1 d . . . . .
C3 C 0.587(4) 0.014(5) 0.668(3) 0.112(11) Uani 1 1 d . . . . .
N1 N 0.771(4) 0.143(2) 0.090(2) 0.127(10) Uani 1 1 d D U . . .
H1A H 0.874590 0.147092 0.072282 0.190 Uiso 1 1 calc GR . . . .
H1B H 0.700629 0.120218 0.033600 0.190 Uiso 1 1 calc GR . . . .
H1C H 0.758535 0.063954 0.126872 0.190 Uiso 1 1 calc GR . . . .
C4 C 0.738(4) 0.296(3) 0.1472(14) 0.136(12) Uani 1 1 d D U . . .
H4A H 0.619078 0.309632 0.139555 0.164 Uiso 1 1 calc R . . . .
H4B H 0.792999 0.383500 0.120283 0.164 Uiso 1 1 calc R . . . .
C5 C 0.793(4) 0.312(3) 0.2586(14) 0.138(12) Uani 1 1 d D U . . .
H5A H 0.743366 0.221362 0.285384 0.166 Uiso 1 1 calc R . . . .
H5B H 0.912987 0.307105 0.267457 0.166 Uiso 1 1 calc R . . . .
C6 C 0.744(6) 0.474(3) 0.3164(15) 0.18(2) Uani 1 1 d D U . . .
H6A H 0.625616 0.482905 0.300734 0.219 Uiso 1 1 calc R . . . .
H6B H 0.802022 0.563619 0.293155 0.219 Uiso 1 1 calc R . . . .
C7 C 0.780(7) 0.493(4) 0.4300(15) 0.20(2) Uani 1 1 d D U . . .
H7A H 0.711211 0.412038 0.455414 0.237 Uiso 1 1 calc R . . . .
H7B H 0.895158 0.473064 0.446304 0.237 Uiso 1 1 calc R . . . .
C8 C 0.744(8) 0.664(4) 0.481(4) 0.24(3) Uani 1 1 d D U . . .
H8A H 0.783818 0.681453 0.551543 0.355 Uiso 1 1 calc GR . . . .
H8B H 0.626553 0.676866 0.474152 0.355 Uiso 1 1 calc GR . . . .
H8C H 0.799271 0.743910 0.448160 0.355 Uiso 1 1 calc GR . . . .

loop_
_atom_site_aniso_label
_atom_site_aniso_U_11
_atom_site_aniso_U_22
_atom_site_aniso_U_33
_atom_site_aniso_U_23
_atom_site_aniso_U_13
_atom_site_aniso_U_12
I1 0.1015(14) 0.1052(16) 0.0998(15) 0.0298(11) 0.0060(10) -0.0271(11)
I2 0.1019(14) 0.1065(16) 0.1115(16) 0.0460(13) 0.0364(11) 0.0348(11)
I3 0.1078(14) 0.0675(11) 0.0969(14) 0.0342(9) 0.0131(9) 0.0049(9)
Fe1 0.084(2) 0.067(2) 0.072(2) 0.0299(17) 0.0155(16) 0.0062(17)
O1 0.14(2) 0.099(17) 0.17(2) 0.077(17) 0.023(16) 0.010(14)
O2 0.140(18) 0.14(2) 0.130(19) 0.046(16) 0.082(16) 0.044(16)
O3 0.129(18) 0.14(2) 0.105(16) 0.064(15) -0.001(13) -0.003(15)
C1 0.13(2) 0.060(15) 0.082(17) 0.033(13) 0.047(15) 0.028(14)
C2 0.11(2) 0.073(18) 0.10(2) 0.031(16) 0.015(16) 0.021(15)
C3 0.088(19) 0.12(3) 0.15(3) 0.08(2) -0.002(19) -0.020(18)
N1 0.16(2) 0.082(13) 0.141(19) 0.028(13) 0.028(17) -0.041(16)
C4 0.22(4) 0.082(14) 0.128(16) 0.066(13) 0.06(2) 0.00(2)
C5 0.20(4) 0.10(2) 0.129(16) 0.049(15) 0.06(2) 0.01(2)
C6 0.33(6) 0.13(3) 0.120(17) 0.075(16) 0.07(3) 0.10(4)
C7 0.31(7) 0.16(4) 0.119(18) 0.03(2) 0.02(3) 0.00(5)
C8 0.32(8) 0.18(4) 0.19(4) -0.02(3) 0.03(5) -0.02(5)

loop_
_atom_type_symbol
_atom_type_description
_atom_type_scat_dispersion_real
_atom_type_scat_dispersion_imag
_atom_type_scat_source
C C 0.0033 0.0016 'International Tables Vol C Tables 4.2.6.8 and 6.1.1.4'
H H 0.0000 0.0000 'International Tables Vol C Tables 4.2.6.8 and 6.1.1.4'
Fe Fe 0.3463 0.8444 'International Tables Vol C Tables 4.2.6.8 and 6.1.1.4'
I I -0.4742 1.8119 'International Tables Vol C Tables 4.2.6.8 and 6.1.1.4'
N N 0.0061 0.0033 'International Tables Vol C Tables 4.2.6.8 and 6.1.1.4'
O O 0.0106 0.0060 'International Tables Vol C Tables 4.2.6.8 and 6.1.1.4'

loop_
_geom_angle_atom_site_label_1
_geom_angle_atom_site_label_2
_geom_angle_atom_site_label_3
_geom_angle
_geom_angle_site_symmetry_1
_geom_angle_site_symmetry_3
_geom_angle_publ_flag
I1 Fe1 I2 93.61(13) . . ?
I1 Fe1 I3 92.50(12) . . ?
I3 Fe1 I2 92.32(11) . . ?
C1 Fe1 I1 86.5(10) . . ?
C1 Fe1 I2 86.0(8) . . ?
C1 Fe1 I3 178.0(8) . . ?
C1 Fe1 C2 93.3(12) . . ?
C2 Fe1 I1 84.2(10) . . ?
C2 Fe1 I2 177.7(10) . . ?
C2 Fe1 I3 88.4(9) . . ?
C3 Fe1 I1 178.1(14) . . ?
C3 Fe1 I2 88.1(13) . . ?
C3 Fe1 I3 86.7(10) . . ?
C3 Fe1 C1 94.4(14) . . ?
C3 Fe1 C2 94.1(17) . . ?
O1 C1 Fe1 176(3) . . ?
O2 C2 Fe1 177(3) . . ?
O3 C3 Fe1 172(4) . . ?
H1A N1 H1B 109.5 . . ?
H1A N1 H1C 109.5 . . ?
H1B N1 H1C 109.5 . . ?
C4 N1 H1A 109.5 . . ?
C4 N1 H1B 109.5 . . ?
C4 N1 H1C 109.5 . . ?
N1 C4 H4A 109.0 . . ?
N1 C4 H4B 109.0 . . ?
N1 C4 C5 113(2) . . ?
H4A C4 H4B 107.8 . . ?
C5 C4 H4A 109.0 . . ?
C5 C4 H4B 109.0 . . ?
C4 C5 H5A 109.6 . . ?
C4 C5 H5B 109.6 . . ?
H5A C5 H5B 108.1 . . ?
C6 C5 C4 110.2(18) . . ?
C6 C5 H5A 109.6 . . ?
C6 C5 H5B 109.6 . . ?
C5 C6 H6A 108.8 . . ?
C5 C6 H6B 108.8 . . ?
C5 C6 C7 114(2) . . ?
H6A C6 H6B 107.7 . . ?
C7 C6 H6A 108.8 . . ?
C7 C6 H6B 108.8 . . ?
C6 C7 H7A 109.7 . . ?
C6 C7 H7B 109.7 . . ?
H7A C7 H7B 108.2 . . ?
C8 C7 C6 110(3) . . ?
C8 C7 H7A 109.7 . . ?
C8 C7 H7B 109.7 . . ?
C7 C8 H8A 109.5 . . ?
C7 C8 H8B 109.5 . . ?
C7 C8 H8C 109.5 . . ?
H8A C8 H8B 109.5 . . ?
H8A C8 H8C 109.5 . . ?
H8B C8 H8C 109.5 . . ?

loop_
_geom_bond_atom_site_label_1
_geom_bond_atom_site_label_2
_geom_bond_distance
_geom_bond_site_symmetry_2
_geom_bond_publ_flag
I1 Fe1 2.648(4) . ?
I2 Fe1 2.659(4) . ?
I3 Fe1 2.657(4) . ?
Fe1 C1 1.78(2) . ?
Fe1 C2 1.84(3) . ?
Fe1 C3 1.71(4) . ?
O1 C1 1.08(3) . ?
O2 C2 1.07(3) . ?
O3 C3 1.20(4) . ?
N1 H1A 0.8900 . ?
N1 H1B 0.8900 . ?
N1 H1C 0.8900 . ?
N1 C4 1.4000(10) . ?
C4 H4A 0.9700 . ?
C4 H4B 0.9700 . ?
C4 C5 1.4999(10) . ?
C5 H5A 0.9700 . ?
C5 H5B 0.9700 . ?
C5 C6 1.5000(10) . ?
C6 H6A 0.9700 . ?
C6 H6B 0.9700 . ?
C6 C7 1.5000(10) . ?
C7 H7A 0.9700 . ?
C7 H7B 0.9700 . ?
C7 C8 1.5000(11) . ?
C8 H8A 0.9600 . ?
C8 H8B 0.9600 . ?
C8 H8C 0.9600 . ?

loop_
_geom_torsion_atom_site_label_1
_geom_torsion_atom_site_label_2
_geom_torsion_atom_site_label_3
_geom_torsion_atom_site_label_4
_geom_torsion
_geom_torsion_site_symmetry_1
_geom_torsion_site_symmetry_2
_geom_torsion_site_symmetry_3
_geom_torsion_site_symmetry_4
_geom_torsion_publ_flag
N1 C4 C5 C6 -176(3) . . . . ?
C4 C5 C6 C7 174(3) . . . . ?
C5 C6 C7 C8 174(4) . . . . ?

loop_
_twin_individual_id
_twin_individual_mass_fraction_refined
1 0.634(9)
2 0.366(9)
